data_7005083
loop_
_publ_author_name
'Kennedy, Frazer'
'Shavaleev, Nail M.'
'Koullourou, Thelma'
'Bell, Zo\"e R'
'Jeffery, John C.'
'Faulkner, Stephen'
'Ward, Michael D.'

_publ_section_title
;
 Sensitised near-infrared luminescence from lanthanide(III) centres
 using Re(I) and Pt(II) diimine complexes as energy donors in d-f
 dinuclear complexes based on 2,3-bis(2-pyridyl)pyrazine.
;
_journal_issue 15
_journal_name_full 'Dalton transactions (Cambridge, England : 2003)'
_journal_page_first 1492
_journal_page_last 1499
_journal_paper_doi 10.1039/b616423d
_journal_year 2007
_chemical_formula_sum 'C42 H21 Cl F18 Gd N4 O11 Re'
_chemical_formula_weight 1478.53
_chemical_name_systematic
;
?
;
_space_group_IT_number 2
_symmetry_cell_setting triclinic
_symmetry_space_group_name_Hall '-P 1'
_symmetry_space_group_name_H-M 'P -1'
_atom_sites_solution_hydrogens geom
_atom_sites_solution_primary direct
_atom_sites_solution_secondary difmap
_audit_creation_method SHELXL-97
_cell_angle_alpha 105.83(3)
_cell_angle_beta 90.746(19)
_cell_angle_gamma 108.622(17)
_cell_formula_units_Z 2
_cell_length_a 9.525(2)
_cell_length_b 13.034(3)
_cell_length_c 23.796(6)
_cell_measurement_temperature 173(2)
_cell_volume 2677.1(12)
_computing_structure_refinement 'SHELXL-97 (Sheldrick, 1997)'
_computing_structure_solution 'SHELXS-97 (Sheldrick, 1990)'
_diffrn_ambient_temperature 173(2)
_diffrn_measured_fraction_theta_full 0.996
_diffrn_measured_fraction_theta_max 0.996
_diffrn_measurement_device_type 'Siemens SMART CCD area detector'
_diffrn_measurement_method 'omega rotation with narrow frames'
_diffrn_radiation_monochromator graphite
_diffrn_radiation_source 'fine-focus sealed tube'
_diffrn_radiation_type MoK\a
_diffrn_radiation_wavelength 0.71073
_diffrn_reflns_av_R_equivalents 0.0437
_diffrn_reflns_av_sigmaI/netI 0.0647
_diffrn_reflns_limit_h_max 11
_diffrn_reflns_limit_h_min -11
_diffrn_reflns_limit_k_max 15
_diffrn_reflns_limit_k_min -15
_diffrn_reflns_limit_l_max 28
_diffrn_reflns_limit_l_min -28
_diffrn_reflns_number 22934
_diffrn_reflns_theta_full 25.00
_diffrn_reflns_theta_max 25.00
_diffrn_reflns_theta_min 2.09
_exptl_absorpt_coefficient_mu 3.656
_exptl_absorpt_correction_T_max 0.48
_exptl_absorpt_correction_T_min 0.25
_exptl_absorpt_correction_type 'empirical, multi-scan'
_exptl_absorpt_process_details sadabs
_exptl_crystal_colour orange
_exptl_crystal_density_diffrn 1.834
_exptl_crystal_density_method 'not measured'
_exptl_crystal_description block
_exptl_crystal_F_000 1414
_exptl_crystal_size_max 0.4
_exptl_crystal_size_mid 0.2
_exptl_crystal_size_min 0.2
_refine_diff_density_max 4.568
_refine_diff_density_min -3.559
_refine_diff_density_rms 0.187
_refine_ls_extinction_method none
_refine_ls_goodness_of_fit_ref 1.067
_refine_ls_hydrogen_treatment constr
_refine_ls_matrix_type full
_refine_ls_number_parameters 618
_refine_ls_number_reflns 9403
_refine_ls_number_restraints 37
_refine_ls_restrained_S_all 1.066
_refine_ls_R_factor_all 0.0883
_refine_ls_R_factor_gt 0.0649
_refine_ls_shift/su_max 0.001
_refine_ls_shift/su_mean 0.000
_refine_ls_structure_factor_coef Fsqd
_refine_ls_weighting_details 'calc w=1/[\s^2^(Fo^2^)+(0.1145P)^2^+7.8773P] where P=(Fo^2^+2Fc^2^)/3'
_refine_ls_weighting_scheme calc
_refine_ls_wR_factor_gt 0.1795
_refine_ls_wR_factor_ref 0.1907
_reflns_number_gt 6984
_reflns_number_total 9403
_reflns_threshold_expression >2sigma(I)
_cod_data_source_file b616423d.txt
_cod_data_source_block fudge
_cod_original_cell_volume 2677.0(11)
_cod_original_sg_symbol_H-M P-1
_cod_database_code 7005083

loop_
_symmetry_equiv_pos_as_xyz
'x, y, z'
'-x, -y, -z'

loop_
_atom_site_label
_atom_site_type_symbol
_atom_site_fract_x
_atom_site_fract_y
_atom_site_fract_z
_atom_site_U_iso_or_equiv
_atom_site_adp_type
_atom_site_occupancy
_atom_site_symmetry_multiplicity
_atom_site_calc_flag
_atom_site_refinement_flags
_atom_site_disorder_assembly
_atom_site_disorder_group
Re1 Re 0.02918(4) 0.90768(3) 0.115021(18) 0.03350(16) Uani 1 1 d . . .
Cl5 Cl -0.0561(3) 0.7619(3) 0.16668(12) 0.0493(7) Uani 1 1 d . . .
O41 O -0.0542(9) 1.0799(8) 0.2117(4) 0.061(2) Uani 1 1 d . . .
O51 O 0.1464(9) 1.0837(7) 0.0494(4) 0.056(2) Uani 1 1 d . . .
O61 O -0.2883(8) 0.8517(7) 0.0578(3) 0.050(2) Uani 1 1 d . . .
N11 N 0.2499(9) 0.9437(7) 0.1567(4) 0.0339(18) Uani 1 1 d . . .
N21 N 0.1167(9) 0.7785(6) 0.0584(4) 0.0318(18) Uani 1 1 d . . .
N24 N 0.2291(9) 0.6058(7) 0.0084(4) 0.0338(19) Uani 1 1 d . . .
N31 N 0.3862(10) 0.6562(7) 0.1490(4) 0.040(2) Uani 1 1 d . . .
C12 C 0.3272(10) 0.8731(8) 0.1323(4) 0.031(2) Uani 1 1 d . . .
C13 C 0.4752(11) 0.9013(8) 0.1498(5) 0.039(2) Uani 1 1 d . . .
H13A H 0.5280 0.8529 0.1313 0.047 Uiso 1 1 calc R . .
C14 C 0.5494(12) 0.9996(10) 0.1942(5) 0.048(3) Uani 1 1 d . . .
H14A H 0.6519 1.0186 0.2067 0.058 Uiso 1 1 calc R . .
C15 C 0.4693(12) 1.0699(9) 0.2200(5) 0.048(3) Uani 1 1 d . . .
H15A H 0.5155 1.1373 0.2510 0.057 Uiso 1 1 calc R . .
C16 C 0.3218(12) 1.0391(9) 0.1992(5) 0.042(2) Uani 1 1 d . . .
H16A H 0.2683 1.0882 0.2160 0.051 Uiso 1 1 calc R . .
C22 C 0.0500(11) 0.7021(8) 0.0056(4) 0.034(2) Uani 1 1 d . . .
C23 C 0.1128(10) 0.6158(8) -0.0216(4) 0.032(2) Uani 1 1 d . . .
C25 C 0.2879(10) 0.6770(8) 0.0599(4) 0.031(2) Uani 1 1 d . . .
C26 C 0.2415(10) 0.7738(8) 0.0832(4) 0.030(2) Uani 1 1 d . . .
C27 C -0.0745(12) 0.7057(10) -0.0244(5) 0.044(3) Uani 1 1 d . . .
H27A H -0.1210 0.7595 -0.0072 0.053 Uiso 1 1 calc R . .
C28 C -0.1292(12) 0.6306(10) -0.0793(5) 0.045(3) Uani 1 1 d . . .
H28A H -0.2149 0.6326 -0.0993 0.054 Uiso 1 1 calc R . .
C29 C -0.0629(11) 0.5519(9) -0.1064(5) 0.040(2) Uani 1 1 d . . .
H29A H -0.1007 0.5033 -0.1450 0.048 Uiso 1 1 calc R . .
C30 C 0.0553(11) 0.5444(9) -0.0778(4) 0.040(2) Uani 1 1 d . . .
H30A H 0.0995 0.4898 -0.0963 0.048 Uiso 1 1 calc R . .
C32 C 0.3977(11) 0.6486(8) 0.0905(4) 0.033(2) Uani 1 1 d . . .
C33 C 0.5009(11) 0.6093(8) 0.0614(5) 0.040(2) Uani 1 1 d . . .
H33A H 0.5078 0.6059 0.0212 0.048 Uiso 1 1 calc R . .
C34 C 0.5952(13) 0.5746(9) 0.0903(5) 0.046(3) Uani 1 1 d . . .
H34A H 0.6662 0.5459 0.0700 0.056 Uiso 1 1 calc R . .
C35 C 0.5855(13) 0.5819(10) 0.1482(6) 0.052(3) Uani 1 1 d . . .
H35A H 0.6498 0.5587 0.1689 0.063 Uiso 1 1 calc R . .
C36 C 0.4806(12) 0.6236(9) 0.1761(5) 0.043(3) Uani 1 1 d . . .
H36A H 0.4752 0.6293 0.2166 0.051 Uiso 1 1 calc R . .
C41 C -0.0210(12) 1.0170(10) 0.1755(5) 0.041(2) Uani 1 1 d . . .
C51 C 0.1030(11) 1.0175(9) 0.0735(5) 0.040(2) Uani 1 1 d . . .
C61 C -0.1675(13) 0.8714(9) 0.0784(5) 0.040(3) Uani 1 1 d . . .
Gd1 Gd 0.16499(9) -0.31695(6) 0.32033(3) 0.0621(2) Uani 1 1 d . . .
O1 O -0.0734(13) -0.3080(11) 0.2885(5) 0.094(4) Uani 1 1 d . . .
O2 O 0.1860(10) -0.2957(7) 0.2241(4) 0.060(2) Uani 1 1 d . . .
O111 O 0.2860(13) -0.3737(10) 0.3873(4) 0.086(3) Uani 1 1 d . . .
O115 O 0.0661(15) -0.2751(11) 0.4097(4) 0.098(4) Uani 1 1 d . . .
O121 O 0.4247(13) -0.2225(8) 0.3228(4) 0.077(3) Uani 1 1 d . . .
O125 O 0.2005(17) -0.1247(10) 0.3431(5) 0.098(4) Uani 1 1 d . . .
O131 O 0.2258(10) -0.4778(7) 0.2648(4) 0.059(2) Uani 1 1 d . . .
O135 O -0.0303(12) -0.4860(8) 0.3214(4) 0.068(3) Uani 1 1 d . . .
C112 C 0.264(3) -0.391(3) 0.4335(9) 0.140(10) Uani 1 1 d . . .
C113 C 0.147(3) -0.383(3) 0.4651(14) 0.163(10) Uiso 1 1 d . . .
H11A H 0.1155 -0.4241 0.4929 0.196 Uiso 1 1 calc R . .
C114 C 0.072(3) -0.305(2) 0.4526(13) 0.137(8) Uiso 1 1 d . . .
C116 C 0.377(4) -0.451(3) 0.4534(15) 0.145(9) Uiso 1 1 d . . .
C122 C 0.503(2) -0.1235(13) 0.3319(7) 0.082(5) Uani 1 1 d D . .
C123 C 0.457(3) -0.0289(15) 0.3432(9) 0.115(7) Uani 1 1 d . . .
H12A H 0.5283 0.0425 0.3454 0.138 Uiso 1 1 calc R . .
C124 C 0.312(3) -0.0345(17) 0.3513(8) 0.108(8) Uani 1 1 d D . .
C126 C 0.668(2) -0.1066(15) 0.3257(9) 0.116(8) Uani 1 1 d D . .
C127 C 0.266(4) 0.076(3) 0.3570(16) 0.166(11) Uiso 1 1 d D . .
C132 C 0.1909(15) -0.5769(10) 0.2694(5) 0.051(3) Uani 1 1 d . . .
C133 C 0.0677(16) -0.6352(12) 0.2939(6) 0.065(4) Uani 1 1 d . . .
H13B H 0.0554 -0.7095 0.2955 0.079 Uiso 1 1 calc R . .
C134 C -0.0365(16) -0.5838(15) 0.3158(6) 0.069(4) Uani 1 1 d . . .
C136 C 0.2911(18) -0.6420(12) 0.2417(7) 0.069(4) Uani 1 1 d . . .
C137 C -0.1768(17) -0.6570(15) 0.3362(7) 0.074(4) Uani 1 1 d . . .
F11 F 0.3561(19) -0.5423(16) 0.4175(8) 0.177(6) Uiso 1 1 d . . .
F12 F 0.335(3) -0.472(2) 0.5020(11) 0.243(10) Uiso 1 1 d . . .
F13 F 0.501(3) -0.381(2) 0.4624(10) 0.233(9) Uiso 1 1 d . . .
F21 F 0.7509(16) 0.0030(13) 0.3344(7) 0.145(5) Uiso 1 1 d . . .
F22 F 0.7308(17) -0.1430(13) 0.3616(7) 0.151(5) Uiso 1 1 d . . .
F23 F 0.6917(14) -0.1628(11) 0.2739(6) 0.129(4) Uiso 1 1 d . . .
F24 F 0.1603(19) 0.0616(14) 0.3176(8) 0.167(6) Uiso 1 1 d . . .
F25 F 0.365(2) 0.1557(17) 0.3632(8) 0.189(7) Uiso 1 1 d . . .
F26 F 0.195(2) 0.0843(16) 0.4081(9) 0.198(7) Uiso 1 1 d . . .
F31 F 0.3230(13) -0.6998(8) 0.2743(4) 0.102(3) Uani 1 1 d U . .
F32 F 0.2216(14) -0.7254(11) 0.1917(4) 0.117(4) Uani 1 1 d U . .
F33 F 0.4151(14) -0.5805(10) 0.2282(8) 0.166(7) Uani 1 1 d U . .
F34 F -0.1891(12) -0.6114(12) 0.3887(4) 0.134(5) Uani 1 1 d U . .
F35 F -0.2970(12) -0.6600(11) 0.3054(5) 0.124(4) Uani 1 1 d U . .
F36 F -0.1854(17) -0.7580(11) 0.3273(9) 0.186(8) Uani 1 1 d U . .
C201 C 0.5561(16) 1.1722(13) 0.0548(7) 0.066(4) Uani 1 1 d . . .
H20A H 0.4809 1.1485 0.0229 0.079 Uiso 1 1 calc R . .
C202 C 0.6634(16) 1.1257(12) 0.0498(7) 0.068(4) Uani 1 1 d . . .
H20B H 0.6652 1.0699 0.0147 0.082 Uiso 1 1 calc R . .
C203 C 0.7743(15) 1.1609(13) 0.0978(7) 0.067(4) Uani 1 1 d . . .
H20C H 0.8491 1.1267 0.0959 0.081 Uiso 1 1 calc R . .
C204 C 0.7732(15) 1.2438(14) 0.1463(7) 0.071(4) Uani 1 1 d . . .
H20D H 0.8504 1.2701 0.1778 0.085 Uiso 1 1 calc R . .
C205 C 0.6623(18) 1.2899(13) 0.1507(7) 0.072(4) Uani 1 1 d . . .
H20E H 0.6603 1.3471 0.1851 0.086 Uiso 1 1 calc R . .
C206 C 0.5518(17) 1.2509(15) 0.1034(9) 0.080(5) Uani 1 1 d . . .
H20F H 0.4726 1.2809 0.1059 0.096 Uiso 1 1 calc R . .
F16 F -0.153(2) -0.2927(19) 0.4799(10) 0.212(8) Uiso 1 1 d . . .
F15 F -0.065(3) -0.346(2) 0.5324(11) 0.253(10) Uiso 1 1 d . . .
F14 F -0.004(3) -0.180(2) 0.5106(13) 0.253(11) Uiso 1 1 d . . .
C117 C 0.009(4) -0.232(4) 0.5411(17) 0.190(14) Uiso 1 1 d . . .

loop_
_atom_site_aniso_label
_atom_site_aniso_U_11
_atom_site_aniso_U_22
_atom_site_aniso_U_33
_atom_site_aniso_U_23
_atom_site_aniso_U_13
_atom_site_aniso_U_12
Re1 0.0346(2) 0.0369(2) 0.0332(2) 0.01011(17) 0.01199(16) 0.01754(17)
Cl5 0.0509(15) 0.0587(17) 0.0437(15) 0.0247(13) 0.0164(13) 0.0173(13)
O41 0.054(5) 0.072(6) 0.057(5) -0.002(5) 0.005(4) 0.037(5)
O51 0.053(5) 0.053(5) 0.073(6) 0.032(5) 0.016(4) 0.019(4)
O61 0.035(4) 0.074(6) 0.045(5) 0.017(4) 0.006(4) 0.023(4)
N11 0.034(4) 0.038(5) 0.034(5) 0.009(4) 0.010(4) 0.019(4)
N21 0.040(4) 0.024(4) 0.037(5) 0.014(4) 0.024(4) 0.012(3)
N24 0.038(4) 0.035(4) 0.032(5) 0.014(4) 0.013(4) 0.012(4)
N31 0.044(5) 0.033(4) 0.042(5) 0.007(4) 0.009(4) 0.015(4)
C12 0.037(5) 0.031(5) 0.033(5) 0.019(4) 0.012(4) 0.013(4)
C13 0.043(6) 0.027(5) 0.047(6) 0.007(5) 0.016(5) 0.012(4)
C14 0.038(6) 0.049(7) 0.058(7) 0.012(6) 0.014(5) 0.016(5)
C15 0.048(6) 0.039(6) 0.048(7) 0.001(5) 0.003(5) 0.011(5)
C16 0.042(6) 0.042(6) 0.045(6) 0.006(5) 0.002(5) 0.023(5)
C22 0.042(5) 0.039(5) 0.025(5) 0.012(4) 0.011(4) 0.015(4)
C23 0.031(5) 0.029(5) 0.039(6) 0.015(4) 0.009(4) 0.007(4)
C25 0.037(5) 0.028(5) 0.030(5) 0.011(4) 0.017(4) 0.009(4)
C26 0.035(5) 0.029(5) 0.034(5) 0.015(4) 0.015(4) 0.014(4)
C27 0.046(6) 0.057(7) 0.037(6) 0.015(5) 0.010(5) 0.028(5)
C28 0.046(6) 0.053(7) 0.043(6) 0.016(5) 0.007(5) 0.023(5)
C29 0.042(6) 0.038(6) 0.033(6) 0.013(5) 0.004(5) 0.004(5)
C30 0.044(6) 0.035(5) 0.032(6) 0.003(4) 0.012(5) 0.007(5)
C32 0.038(5) 0.025(5) 0.039(6) 0.008(4) 0.014(4) 0.015(4)
C33 0.039(5) 0.031(5) 0.045(6) 0.006(5) 0.009(5) 0.012(4)
C34 0.053(7) 0.037(6) 0.046(7) -0.002(5) 0.000(5) 0.023(5)
C35 0.051(7) 0.048(7) 0.059(8) 0.008(6) -0.004(6) 0.026(6)
C36 0.052(6) 0.042(6) 0.031(6) 0.010(5) -0.006(5) 0.013(5)
C41 0.041(6) 0.048(6) 0.040(6) 0.011(5) 0.004(5) 0.025(5)
C51 0.039(5) 0.042(6) 0.047(6) 0.015(5) 0.008(5) 0.024(5)
C61 0.055(7) 0.038(6) 0.033(6) 0.012(5) 0.017(5) 0.020(5)
Gd1 0.0963(5) 0.0666(4) 0.0376(4) 0.0163(3) 0.0251(3) 0.0445(4)
O1 0.116(9) 0.139(11) 0.076(7) 0.068(8) 0.051(7) 0.077(8)
O2 0.086(6) 0.066(6) 0.049(5) 0.028(4) 0.033(5) 0.046(5)
O111 0.114(9) 0.116(9) 0.051(6) 0.040(6) 0.023(6) 0.056(7)
O115 0.140(11) 0.128(10) 0.040(5) 0.017(6) 0.025(6) 0.071(9)
O121 0.116(8) 0.045(5) 0.068(6) 0.006(5) 0.019(6) 0.031(5)
O125 0.169(12) 0.075(7) 0.080(8) 0.028(6) 0.063(8) 0.073(8)
O131 0.080(6) 0.059(5) 0.051(5) 0.020(4) 0.020(5) 0.036(5)
O135 0.096(7) 0.067(6) 0.052(5) 0.025(5) 0.018(5) 0.036(5)
C112 0.134(18) 0.28(3) 0.069(12) 0.084(17) 0.053(12) 0.12(2)
C122 0.105(13) 0.058(10) 0.063(10) 0.007(7) 0.000(9) 0.009(9)
C123 0.16(2) 0.055(10) 0.109(16) -0.003(10) 0.016(15) 0.032(12)
C124 0.21(3) 0.080(13) 0.077(12) 0.037(10) 0.072(15) 0.095(16)
C126 0.142(19) 0.064(11) 0.081(13) -0.001(10) -0.022(13) -0.027(12)
C132 0.077(8) 0.045(7) 0.037(6) 0.013(5) 0.001(6) 0.026(6)
C133 0.082(9) 0.062(8) 0.065(9) 0.027(7) 0.011(8) 0.034(7)
C134 0.070(9) 0.094(12) 0.050(8) 0.034(8) 0.006(7) 0.024(8)
C136 0.089(10) 0.056(8) 0.080(11) 0.032(8) 0.015(9) 0.038(8)
C137 0.065(9) 0.096(12) 0.054(9) 0.031(8) 0.006(7) 0.012(8)
F31 0.176(10) 0.095(7) 0.073(6) 0.025(5) -0.002(6) 0.096(7)
F32 0.142(9) 0.159(10) 0.066(6) 0.006(7) 0.013(6) 0.097(8)
F33 0.121(9) 0.104(8) 0.35(2) 0.134(11) 0.134(12) 0.075(7)
F34 0.106(8) 0.184(12) 0.065(6) 0.036(7) 0.032(6) -0.014(8)
F35 0.090(7) 0.155(11) 0.107(8) 0.038(8) -0.005(6) 0.016(7)
F36 0.172(13) 0.104(9) 0.32(2) 0.117(12) 0.158(14) 0.053(9)
C201 0.055(8) 0.078(10) 0.068(10) 0.037(8) 0.000(7) 0.013(7)
C202 0.064(9) 0.053(8) 0.076(10) 0.023(7) 0.015(8) -0.001(7)
C203 0.050(7) 0.083(10) 0.090(11) 0.055(10) 0.032(8) 0.025(7)
C204 0.052(8) 0.081(10) 0.070(10) 0.041(9) -0.006(7) -0.008(7)
C205 0.082(10) 0.066(9) 0.077(10) 0.033(8) 0.034(9) 0.027(8)
C206 0.066(9) 0.098(12) 0.111(14) 0.059(12) 0.033(10) 0.050(9)

loop_
_atom_type_symbol
_atom_type_description
_atom_type_scat_dispersion_real
_atom_type_scat_dispersion_imag
_atom_type_scat_source
C C 0.0033 0.0016 'International Tables Vol C Tables 4.2.6.8 and 6.1.1.4'
N N 0.0061 0.0033 'International Tables Vol C Tables 4.2.6.8 and 6.1.1.4'
O O 0.0106 0.0060 'International Tables Vol C Tables 4.2.6.8 and 6.1.1.4'
F F 0.0171 0.0103 'International Tables Vol C Tables 4.2.6.8 and 6.1.1.4'
Cl Cl 0.1484 0.1585 'International Tables Vol C Tables 4.2.6.8 and 6.1.1.4'
Gd Gd -0.1653 3.9035 'International Tables Vol C Tables 4.2.6.8 and 6.1.1.4'
Re Re -1.0185 7.2310 'International Tables Vol C Tables 4.2.6.8 and 6.1.1.4'
H H 0.0000 0.0000 'International Tables Vol C Tables 4.2.6.8 and 6.1.1.4'

loop_
_geom_angle_atom_site_label_1
_geom_angle_atom_site_label_2
_geom_angle_atom_site_label_3
_geom_angle
_geom_angle_site_symmetry_1
_geom_angle_site_symmetry_3
_geom_angle_publ_flag
C61 Re1 C41 85.3(4) . . ?
C61 Re1 C51 89.6(4) . . ?
C41 Re1 C51 90.3(5) . . ?
C61 Re1 N11 178.3(4) . . ?
C41 Re1 N11 95.5(4) . . ?
C51 Re1 N11 92.0(4) . . ?
C61 Re1 N21 104.5(4) . . ?
C41 Re1 N21 168.8(4) . . ?
C51 Re1 N21 95.4(4) . . ?
N11 Re1 N21 74.6(3) . . ?
C61 Re1 Cl5 92.2(3) . . ?
C41 Re1 Cl5 92.2(3) . . ?
C51 Re1 Cl5 177.1(3) . . ?
N11 Re1 Cl5 86.2(2) . . ?
N21 Re1 Cl5 81.96(19) . . ?
C16 N11 C12 118.4(8) . . ?
C16 N11 Re1 123.3(7) . . ?
C12 N11 Re1 117.6(6) . . ?
C26 N21 C22 119.5(8) . . ?
C26 N21 Re1 113.9(6) . . ?
C22 N21 Re1 126.5(7) . . ?
C25 N24 C23 120.6(9) . . ?
C36 N31 C32 117.2(9) . . ?
C13 C12 N11 120.6(9) . . ?
C13 C12 C26 124.6(9) . . ?
N11 C12 C26 114.5(8) . . ?
C12 C13 C14 121.0(10) . . ?
C12 C13 H13A 119.5 . . ?
C14 C13 H13A 119.5 . . ?
C13 C14 C15 118.2(10) . . ?
C13 C14 H14A 120.9 . . ?
C15 C14 H14A 120.9 . . ?
C16 C15 C14 118.3(10) . . ?
C16 C15 H15A 120.8 . . ?
C14 C15 H15A 120.8 . . ?
N11 C16 C15 123.4(10) . . ?
N11 C16 H16A 118.3 . . ?
C15 C16 H16A 118.3 . . ?
N21 C22 C27 122.8(9) . . ?
N21 C22 C23 119.0(9) . . ?
C27 C22 C23 118.1(9) . . ?
N24 C23 C30 120.9(9) . . ?
N24 C23 C22 119.4(9) . . ?
C30 C23 C22 119.8(9) . . ?
N24 C25 C26 120.3(9) . . ?
N24 C25 C32 115.1(8) . . ?
C26 C25 C32 124.7(9) . . ?
N21 C26 C25 119.8(9) . . ?
N21 C26 C12 116.6(8) . . ?
C25 C26 C12 123.6(9) . . ?
C28 C27 C22 119.4(10) . . ?
C28 C27 H27A 120.3 . . ?
C22 C27 H27A 120.3 . . ?
C27 C28 C29 122.0(10) . . ?
C27 C28 H28A 119.0 . . ?
C29 C28 H28A 119.0 . . ?
C30 C29 C28 120.0(10) . . ?
C30 C29 H29A 120.0 . . ?
C28 C29 H29A 120.0 . . ?
C29 C30 C23 120.7(10) . . ?
C29 C30 H30A 119.7 . . ?
C23 C30 H30A 119.7 . . ?
C33 C32 N31 121.5(9) . . ?
C33 C32 C25 121.2(9) . . ?
N31 C32 C25 117.2(8) . . ?
C32 C33 C34 119.9(11) . . ?
C32 C33 H33A 120.0 . . ?
C34 C33 H33A 120.0 . . ?
C35 C34 C33 119.3(11) . . ?
C35 C34 H34A 120.3 . . ?
C33 C34 H34A 120.3 . . ?
C34 C35 C36 118.7(11) . . ?
C34 C35 H35A 120.6 . . ?
C36 C35 H35A 120.6 . . ?
N31 C36 C35 123.3(10) . . ?
N31 C36 H36A 118.3 . . ?
C35 C36 H36A 118.3 . . ?
O41 C41 Re1 178.1(11) . . ?
O51 C51 Re1 179.1(10) . . ?
O61 C61 Re1 177.7(9) . . ?
O125 Gd1 O115 75.5(4) . . ?
O125 Gd1 O111 116.4(5) . . ?
O115 Gd1 O111 72.5(4) . . ?
O125 Gd1 O121 73.2(4) . . ?
O115 Gd1 O121 115.4(4) . . ?
O111 Gd1 O121 73.5(4) . . ?
O125 Gd1 O2 81.1(3) . . ?
O115 Gd1 O2 147.8(4) . . ?
O111 Gd1 O2 138.8(3) . . ?
O121 Gd1 O2 77.3(3) . . ?
O125 Gd1 O135 137.3(4) . . ?
O115 Gd1 O135 73.5(4) . . ?
O111 Gd1 O135 80.8(4) . . ?
O121 Gd1 O135 147.8(3) . . ?
O2 Gd1 O135 112.3(3) . . ?
O125 Gd1 O131 149.3(4) . . ?
O115 Gd1 O131 133.4(4) . . ?
O111 Gd1 O131 72.7(3) . . ?
O121 Gd1 O131 82.7(3) . . ?
O2 Gd1 O131 75.3(3) . . ?
O135 Gd1 O131 71.1(3) . . ?
O125 Gd1 O1 75.3(5) . . ?
O115 Gd1 O1 78.6(4) . . ?
O111 Gd1 O1 143.9(3) . . ?
O121 Gd1 O1 140.2(4) . . ?
O2 Gd1 O1 74.3(3) . . ?
O135 Gd1 O1 70.5(4) . . ?
O131 Gd1 O1 115.7(4) . . ?
C112 O111 Gd1 136.3(13) . . ?
C114 O115 Gd1 132.1(17) . . ?
C122 O121 Gd1 134.4(11) . . ?
C124 O125 Gd1 135.8(12) . . ?
C132 O131 Gd1 130.8(8) . . ?
C134 O135 Gd1 134.1(10) . . ?
O111 C112 C113 127(2) . . ?
O111 C112 C116 112.7(19) . . ?
C113 C112 C116 119(2) . . ?
C112 C113 C114 115(3) . . ?
C112 C113 H11A 122.5 . . ?
C114 C113 H11A 122.5 . . ?
O115 C114 C113 130(3) . . ?
F13 C116 F11 118(3) . . ?
F13 C116 F12 110(3) . . ?
F11 C116 F12 106(3) . . ?
F13 C116 C112 107(3) . . ?
F11 C116 C112 109(3) . . ?
F12 C116 C112 106(3) . . ?
O121 C122 C123 127.3(19) . . ?
O121 C122 C126 114.1(16) . . ?
C123 C122 C126 118.6(17) . . ?
C124 C123 C122 123.1(19) . . ?
C124 C123 H12A 118.4 . . ?
C122 C123 H12A 118.4 . . ?
O125 C124 C123 125.8(16) . . ?
O125 C124 C127 113(2) . . ?
C123 C124 C127 119(2) . . ?
F22 C126 F23 103(2) . . ?
F22 C126 F21 106.3(16) . . ?
F23 C126 F21 106.5(18) . . ?
F22 C126 C122 114.3(18) . . ?
F23 C126 C122 113.4(15) . . ?
F21 C126 C122 112.8(19) . . ?
F25 C127 F24 114(3) . . ?
F25 C127 F26 109(3) . . ?
F24 C127 F26 102(3) . . ?
F25 C127 C124 113(3) . . ?
F24 C127 C124 114(3) . . ?
F26 C127 C124 102(2) . . ?
O131 C132 C133 128.3(12) . . ?
O131 C132 C136 114.7(11) . . ?
C133 C132 C136 116.9(11) . . ?
C134 C133 C132 120.1(13) . . ?
C134 C133 H13B 119.9 . . ?
C132 C133 H13B 119.9 . . ?
O135 C134 C133 127.8(14) . . ?
O135 C134 C137 115.0(15) . . ?
C133 C134 C137 117.2(15) . . ?
F33 C136 F31 108.3(14) . . ?
F33 C136 F32 106.7(15) . . ?
F31 C136 F32 101.7(11) . . ?
F33 C136 C132 114.6(12) . . ?
F31 C136 C132 112.7(12) . . ?
F32 C136 C132 111.8(12) . . ?
F36 C137 F34 112.0(16) . . ?
F36 C137 F35 105.7(16) . . ?
F34 C137 F35 105.2(15) . . ?
F36 C137 C134 114.2(15) . . ?
F34 C137 C134 110.6(14) . . ?
F35 C137 C134 108.6(12) . . ?
C206 C201 C202 121.7(15) . . ?
C206 C201 H20A 119.1 . . ?
C202 C201 H20A 119.1 . . ?
C201 C202 C203 118.7(15) . . ?
C201 C202 H20B 120.6 . . ?
C203 C202 H20B 120.6 . . ?
C204 C203 C202 119.6(14) . . ?
C204 C203 H20C 120.2 . . ?
C202 C203 H20C 120.2 . . ?
C203 C204 C205 120.7(14) . . ?
C203 C204 H20D 119.7 . . ?
C205 C204 H20D 119.7 . . ?
C204 C205 C206 118.4(15) . . ?
C204 C205 H20E 120.8 . . ?
C206 C205 H20E 120.8 . . ?
C201 C206 C205 120.8(14) . . ?
C201 C206 H20F 119.6 . . ?
C205 C206 H20F 119.6 . . ?
F14 F16 C117 36.6(13) . . ?
C117 F14 F16 84(3) . . ?
F14 C117 F15 126(4) . . ?
F14 C117 F16 60(2) . . ?
F15 C117 F16 67(2) . . ?

loop_
_geom_bond_atom_site_label_1
_geom_bond_atom_site_label_2
_geom_bond_distance
_geom_bond_site_symmetry_2
_geom_bond_publ_flag
Re1 C61 1.912(12) . ?
Re1 C41 1.914(11) . ?
Re1 C51 1.916(11) . ?
Re1 N11 2.164(8) . ?
Re1 N21 2.243(8) . ?
Re1 Cl5 2.469(3) . ?
O41 C41 1.141(13) . ?
O51 C51 1.135(12) . ?
O61 C61 1.166(13) . ?
N11 C16 1.339(13) . ?
N11 C12 1.371(13) . ?
N21 C26 1.346(13) . ?
N21 C22 1.367(13) . ?
N24 C25 1.306(12) . ?
N24 C23 1.370(13) . ?
N31 C36 1.335(14) . ?
N31 C32 1.377(13) . ?
C12 C13 1.366(14) . ?
C12 C26 1.477(14) . ?
C13 C14 1.386(15) . ?
C13 H13A 0.9500 . ?
C14 C15 1.396(16) . ?
C14 H14A 0.9500 . ?
C15 C16 1.375(15) . ?
C15 H15A 0.9500 . ?
C16 H16A 0.9500 . ?
C22 C27 1.397(15) . ?
C22 C23 1.445(14) . ?
C23 C30 1.390(14) . ?
C25 C26 1.440(13) . ?
C25 C32 1.462(14) . ?
C27 C28 1.377(15) . ?
C27 H27A 0.9500 . ?
C28 C29 1.389(16) . ?
C28 H28A 0.9500 . ?
C29 C30 1.352(15) . ?
C29 H29A 0.9500 . ?
C30 H30A 0.9500 . ?
C32 C33 1.361(14) . ?
C33 C34 1.377(16) . ?
C33 H33A 0.9500 . ?
C34 C35 1.362(17) . ?
C34 H34A 0.9500 . ?
C35 C36 1.379(16) . ?
C35 H35A 0.9500 . ?
C36 H36A 0.9500 . ?
Gd1 O125 2.323(12) . ?
Gd1 O115 2.335(10) . ?
Gd1 O111 2.356(10) . ?
Gd1 O121 2.377(11) . ?
Gd1 O2 2.385(8) . ?
Gd1 O135 2.393(10) . ?
Gd1 O131 2.400(8) . ?
Gd1 O1 2.432(12) . ?
O111 C112 1.192(19) . ?
O115 C114 1.19(3) . ?
O121 C122 1.223(17) . ?
O125 C124 1.27(3) . ?
O131 C132 1.263(14) . ?
O135 C134 1.227(18) . ?
C112 C113 1.37(3) . ?
C112 C116 1.64(4) . ?
C113 C114 1.51(4) . ?
C113 H11A 0.9500 . ?
C116 F13 1.21(3) . ?
C116 F11 1.22(3) . ?
C116 F12 1.30(3) . ?
C122 C123 1.40(3) . ?
C122 C126 1.53(2) . ?
C123 C124 1.38(3) . ?
C123 H12A 0.9500 . ?
C124 C127 1.60(3) . ?
C126 F22 1.31(2) . ?
C126 F23 1.32(2) . ?
C126 F21 1.35(2) . ?
C127 F25 1.13(3) . ?
C127 F24 1.30(3) . ?
C127 F26 1.39(3) . ?
C132 C133 1.409(18) . ?
C132 C136 1.514(19) . ?
C133 C134 1.40(2) . ?
C133 H13B 0.9500 . ?
C134 C137 1.54(2) . ?
C136 F33 1.299(17) . ?
C136 F31 1.312(15) . ?
C136 F32 1.361(18) . ?
C137 F36 1.25(2) . ?
C137 F34 1.255(18) . ?
C137 F35 1.335(18) . ?
C201 C206 1.33(2) . ?
C201 C202 1.34(2) . ?
C201 H20A 0.9500 . ?
C202 C203 1.41(2) . ?
C202 H20B 0.9500 . ?
C203 C204 1.35(2) . ?
C203 H20C 0.9500 . ?
C204 C205 1.36(2) . ?
C204 H20D 0.9500 . ?
C205 C206 1.40(2) . ?
C205 H20E 0.9500 . ?
C206 H20F 0.9500 . ?
F16 F14 1.66(3) . ?
F16 C117 1.91(4) . ?
F15 C117 1.38(4) . ?
F14 C117 1.15(4) . ?

loop_
_geom_torsion_atom_site_label_1
_geom_torsion_atom_site_label_2
_geom_torsion_atom_site_label_3
_geom_torsion_atom_site_label_4
_geom_torsion
_geom_torsion_site_symmetry_1
_geom_torsion_site_symmetry_2
_geom_torsion_site_symmetry_3
_geom_torsion_site_symmetry_4
_geom_torsion_publ_flag
C61 Re1 N11 C16 -134(13) . . . . ?
C41 Re1 N11 C16 -18.3(9) . . . . ?
C51 Re1 N11 C16 72.1(9) . . . . ?
N21 Re1 N11 C16 167.2(9) . . . . ?
Cl5 Re1 N11 C16 -110.1(8) . . . . ?
C61 Re1 N11 C12 56(13) . . . . ?
C41 Re1 N11 C12 171.7(7) . . . . ?
C51 Re1 N11 C12 -97.9(7) . . . . ?
N21 Re1 N11 C12 -2.9(6) . . . . ?
Cl5 Re1 N11 C12 79.8(6) . . . . ?
C61 Re1 N21 C26 -166.7(6) . . . . ?
C41 Re1 N21 C26 -17(2) . . . . ?
C51 Re1 N21 C26 102.4(6) . . . . ?
N11 Re1 N21 C26 11.8(6) . . . . ?
Cl5 Re1 N21 C26 -76.5(6) . . . . ?
C61 Re1 N21 C22 8.0(8) . . . . ?
C41 Re1 N21 C22 157.3(18) . . . . ?
C51 Re1 N21 C22 -83.0(8) . . . . ?
N11 Re1 N21 C22 -173.5(8) . . . . ?
Cl5 Re1 N21 C22 98.2(7) . . . . ?
C16 N11 C12 C13 -1.9(14) . . . . ?
Re1 N11 C12 C13 168.7(7) . . . . ?
C16 N11 C12 C26 -176.2(8) . . . . ?
Re1 N11 C12 C26 -5.7(10) . . . . ?
N11 C12 C13 C14 2.5(15) . . . . ?
C26 C12 C13 C14 176.3(9) . . . . ?
C12 C13 C14 C15 -0.9(16) . . . . ?
C13 C14 C15 C16 -1.2(17) . . . . ?
C12 N11 C16 C15 -0.4(16) . . . . ?
Re1 N11 C16 C15 -170.3(9) . . . . ?
C14 C15 C16 N11 1.9(17) . . . . ?
C26 N21 C22 C27 -176.1(9) . . . . ?
Re1 N21 C22 C27 9.5(13) . . . . ?
C26 N21 C22 C23 1.9(12) . . . . ?
Re1 N21 C22 C23 -172.5(6) . . . . ?
C25 N24 C23 C30 176.3(8) . . . . ?
C25 N24 C23 C22 -3.4(12) . . . . ?
N21 C22 C23 N24 5.9(13) . . . . ?
C27 C22 C23 N24 -176.0(8) . . . . ?
N21 C22 C23 C30 -173.8(8) . . . . ?
C27 C22 C23 C30 4.3(13) . . . . ?
C23 N24 C25 C26 -6.4(12) . . . . ?
C23 N24 C25 C32 172.4(8) . . . . ?
C22 N21 C26 C25 -11.6(12) . . . . ?
Re1 N21 C26 C25 163.5(6) . . . . ?
C22 N21 C26 C12 166.1(8) . . . . ?
Re1 N21 C26 C12 -18.9(9) . . . . ?
N24 C25 C26 N21 14.3(13) . . . . ?
C32 C25 C26 N21 -164.3(8) . . . . ?
N24 C25 C26 C12 -163.2(8) . . . . ?
C32 C25 C26 C12 18.2(13) . . . . ?
C13 C12 C26 N21 -157.4(9) . . . . ?
N11 C12 C26 N21 16.6(11) . . . . ?
C13 C12 C26 C25 20.1(14) . . . . ?
N11 C12 C26 C25 -165.8(8) . . . . ?
N21 C22 C27 C28 175.6(9) . . . . ?
C23 C22 C27 C28 -2.4(14) . . . . ?
C22 C27 C28 C29 -1.0(16) . . . . ?
C27 C28 C29 C30 2.7(16) . . . . ?
C28 C29 C30 C23 -0.8(15) . . . . ?
N24 C23 C30 C29 177.6(9) . . . . ?
C22 C23 C30 C29 -2.7(14) . . . . ?
C36 N31 C32 C33 0.0(14) . . . . ?
C36 N31 C32 C25 176.0(8) . . . . ?
N24 C25 C32 C33 41.8(12) . . . . ?
C26 C25 C32 C33 -139.5(9) . . . . ?
N24 C25 C32 N31 -134.1(9) . . . . ?
C26 C25 C32 N31 44.6(13) . . . . ?
N31 C32 C33 C34 1.0(15) . . . . ?
C25 C32 C33 C34 -174.8(9) . . . . ?
C32 C33 C34 C35 -1.1(16) . . . . ?
C33 C34 C35 C36 0.3(17) . . . . ?
C32 N31 C36 C35 -0.9(15) . . . . ?
C34 C35 C36 N31 0.8(17) . . . . ?
C61 Re1 C41 O41 57(32) . . . . ?
C51 Re1 C41 O41 146(32) . . . . ?
N11 Re1 C41 O41 -122(32) . . . . ?
N21 Re1 C41 O41 -94(31) . . . . ?
Cl5 Re1 C41 O41 -35(32) . . . . ?
C61 Re1 C51 O51 90(66) . . . . ?
C41 Re1 C51 O51 5(66) . . . . ?
N11 Re1 C51 O51 -90(66) . . . . ?
N21 Re1 C51 O51 -165(100) . . . . ?
Cl5 Re1 C51 O51 -142(61) . . . . ?
C41 Re1 C61 O61 -6(24) . . . . ?
C51 Re1 C61 O61 -97(24) . . . . ?
N11 Re1 C61 O61 110(24) . . . . ?
N21 Re1 C61 O61 168(24) . . . . ?
Cl5 Re1 C61 O61 86(24) . . . . ?
O125 Gd1 O111 C112 79(3) . . . . ?
O115 Gd1 O111 C112 16(3) . . . . ?
O121 Gd1 O111 C112 140(3) . . . . ?
O2 Gd1 O111 C112 -173(2) . . . . ?
O135 Gd1 O111 C112 -59(3) . . . . ?
O131 Gd1 O111 C112 -132(3) . . . . ?
O1 Gd1 O111 C112 -22(3) . . . . ?
O125 Gd1 O115 C114 -139(2) . . . . ?
O111 Gd1 O115 C114 -15(2) . . . . ?
O121 Gd1 O115 C114 -76(2) . . . . ?
O2 Gd1 O115 C114 176(2) . . . . ?
O135 Gd1 O115 C114 70(2) . . . . ?
O131 Gd1 O115 C114 29(2) . . . . ?
O1 Gd1 O115 C114 143(2) . . . . ?
O125 Gd1 O121 C122 -0.7(14) . . . . ?
O115 Gd1 O121 C122 -65.0(15) . . . . ?
O111 Gd1 O121 C122 -125.8(15) . . . . ?
O2 Gd1 O121 C122 83.6(15) . . . . ?
O135 Gd1 O121 C122 -164.4(13) . . . . ?
O131 Gd1 O121 C122 160.1(15) . . . . ?
O1 Gd1 O121 C122 38.2(17) . . . . ?
O115 Gd1 O125 C124 121.5(17) . . . . ?
O111 Gd1 O125 C124 59.9(17) . . . . ?
O121 Gd1 O125 C124 -1.3(16) . . . . ?
O2 Gd1 O125 C124 -80.7(17) . . . . ?
O135 Gd1 O125 C124 165.9(15) . . . . ?
O131 Gd1 O125 C124 -41(2) . . . . ?
O1 Gd1 O125 C124 -156.7(17) . . . . ?
O125 Gd1 O131 C132 170.5(11) . . . . ?
O115 Gd1 O131 C132 14.1(13) . . . . ?
O111 Gd1 O131 C132 57.5(11) . . . . ?
O121 Gd1 O131 C132 132.5(11) . . . . ?
O2 Gd1 O131 C132 -148.8(11) . . . . ?
O135 Gd1 O131 C132 -28.4(10) . . . . ?
O1 Gd1 O131 C132 -84.6(11) . . . . ?
O125 Gd1 O135 C134 -169.0(12) . . . . ?
O115 Gd1 O135 C134 -124.0(13) . . . . ?
O111 Gd1 O135 C134 -49.6(13) . . . . ?
O121 Gd1 O135 C134 -12.3(15) . . . . ?
O2 Gd1 O135 C134 89.6(13) . . . . ?
O131 Gd1 O135 C134 25.2(12) . . . . ?
O1 Gd1 O135 C134 152.5(13) . . . . ?
Gd1 O111 C112 C113 1(5) . . . . ?
Gd1 O111 C112 C116 170.1(15) . . . . ?
O111 C112 C113 C114 -24(5) . . . . ?
C116 C112 C113 C114 167(3) . . . . ?
Gd1 O115 C114 C113 0(4) . . . . ?
C112 C113 C114 O115 25(5) . . . . ?
O111 C112 C116 F13 67(4) . . . . ?
C113 C112 C116 F13 -123(3) . . . . ?
O111 C112 C116 F11 -62(4) . . . . ?
C113 C112 C116 F11 109(3) . . . . ?
O111 C112 C116 F12 -176(3) . . . . ?
C113 C112 C116 F12 -5(4) . . . . ?
Gd1 O121 C122 C123 -2(3) . . . . ?
Gd1 O121 C122 C126 -177.4(11) . . . . ?
O121 C122 C123 C124 7(3) . . . . ?
C126 C122 C123 C124 -178.0(19) . . . . ?
Gd1 O125 C124 C123 6(3) . . . . ?
Gd1 O125 C124 C127 171.6(16) . . . . ?
C122 C123 C124 O125 -9(4) . . . . ?
C122 C123 C124 C127 -173(2) . . . . ?
O121 C122 C126 F22 -60(2) . . . . ?
C123 C122 C126 F22 124(2) . . . . ?
O121 C122 C126 F23 57(2) . . . . ?
C123 C122 C126 F23 -119(2) . . . . ?
O121 C122 C126 F21 178.3(15) . . . . ?
C123 C122 C126 F21 2(3) . . . . ?
O125 C124 C127 F25 -179(3) . . . . ?
C123 C124 C127 F25 -12(4) . . . . ?
O125 C124 C127 F24 -46(3) . . . . ?
C123 C124 C127 F24 121(3) . . . . ?
O125 C124 C127 F26 64(3) . . . . ?
C123 C124 C127 F26 -129(2) . . . . ?
Gd1 O131 C132 C133 24.0(19) . . . . ?
Gd1 O131 C132 C136 -159.7(9) . . . . ?
O131 C132 C133 C134 2(2) . . . . ?
C136 C132 C133 C134 -174.7(13) . . . . ?
Gd1 O135 C134 C133 -15(2) . . . . ?
Gd1 O135 C134 C137 164.2(9) . . . . ?
C132 C133 C134 O135 -7(2) . . . . ?
C132 C133 C134 C137 173.9(12) . . . . ?
O131 C132 C136 F33 14(2) . . . . ?
C133 C132 C136 F33 -169.6(15) . . . . ?
O131 C132 C136 F31 138.1(13) . . . . ?
C133 C132 C136 F31 -45.2(18) . . . . ?
O131 C132 C136 F32 -108.0(13) . . . . ?
C133 C132 C136 F32 68.8(15) . . . . ?
O135 C134 C137 F36 176.3(16) . . . . ?
C133 C134 C137 F36 -4(2) . . . . ?
O135 C134 C137 F34 -56.3(19) . . . . ?
C133 C134 C137 F34 123.3(17) . . . . ?
O135 C134 C137 F35 58.7(18) . . . . ?
C133 C134 C137 F35 -121.7(16) . . . . ?
C206 C201 C202 C203 0(2) . . . . ?
C201 C202 C203 C204 -2.8(19) . . . . ?
C202 C203 C204 C205 3.1(19) . . . . ?
C203 C204 C205 C206 -1(2) . . . . ?
C202 C201 C206 C205 2(2) . . . . ?
C204 C205 C206 C201 -1(2) . . . . ?
F16 F14 C117 F15 13(5) . . . . ?
F14 F16 C117 F15 -169(4) . . . . ?
